data_4063423
loop_
_publ_author_name
'Kawaguchi, Shin-ichi'
'Ohe, Takashi'
'Shirai, Takamune'
'Nomoto, Akihiro'
'Sonoda, Motohiro'
'Ogawa, Akiya'

_publ_section_title
;
 Highly Selective Phosphinotelluration of Terminal Alkynes Using a
 (Ph2P)2--(PhTe)2Mixed System upon Visible Light Irradiation:
 Straightforward Access to 1-Phosphino-2-telluro-alkenes
;
_journal_issue 2
_journal_name_full Organometallics
_journal_page_first 312
_journal_page_last 316
_journal_paper_doi 10.1021/om9008982
_journal_volume 29
_journal_year 2010
_chemical_formula_moiety 'C27 H20 F3 O P Te '
_chemical_formula_sum 'C27 H20 F3 O P Te'
_chemical_formula_weight 576.02
_space_group_IT_number 14
_symmetry_cell_setting monoclinic
_symmetry_Int_Tables_number 14
_symmetry_space_group_name_Hall '-P 2yn'
_symmetry_space_group_name_H-M 'P 1 21/n 1'
_cell_angle_alpha 90.0000
_cell_angle_beta 93.13(2)
_cell_angle_gamma 90.0000
_cell_formula_units_Z 4
_cell_length_a 13.390(7)
_cell_length_b 6.393(3)
_cell_length_c 29.221(11)
_cell_measurement_reflns_used 10995
_cell_measurement_temperature 296.1
_cell_measurement_theta_max 27.5
_cell_measurement_theta_min 3.0
_cell_volume 2498(2)
_computing_cell_refinement PROCESS-AUTO
_computing_data_collection PROCESS-AUTO
_computing_data_reduction CrystalStructure
_computing_publication_material 'CrystalStructure 3.8'
_computing_structure_refinement CRYSTALS
_computing_structure_solution SIR92
_diffrn_ambient_temperature 296.1
_diffrn_detector_area_resol_mean 10.00
_diffrn_measured_fraction_theta_full 0.992
_diffrn_measured_fraction_theta_max 0.992
_diffrn_measurement_device_type 'Rigaku RAXIS-RAPID'
_diffrn_measurement_method \w
_diffrn_radiation_type 'Mo K\a'
_diffrn_radiation_wavelength 0.71075
_diffrn_reflns_av_R_equivalents 0.076
_diffrn_reflns_limit_h_max 17
_diffrn_reflns_limit_h_min 0
_diffrn_reflns_limit_k_max 8
_diffrn_reflns_limit_k_min 0
_diffrn_reflns_limit_l_max 37
_diffrn_reflns_limit_l_min -37
_diffrn_reflns_number 5696
_diffrn_reflns_theta_full 27.49
_diffrn_reflns_theta_max 27.49
_exptl_absorpt_coefficient_mu 1.294
_exptl_absorpt_correction_type none
_exptl_crystal_colour yellow
_exptl_crystal_density_diffrn 1.532
_exptl_crystal_density_method 'not measured'
_exptl_crystal_description prism
_exptl_crystal_F_000 1136.00
_exptl_crystal_size_max 0.10
_exptl_crystal_size_mid 0.10
_exptl_crystal_size_min 0.10
_refine_diff_density_max 0.74
_refine_diff_density_min -0.85
_refine_ls_extinction_method none
_refine_ls_goodness_of_fit_ref 1.095
_refine_ls_hydrogen_treatment refall
_refine_ls_number_parameters 318
_refine_ls_number_reflns 3656
_refine_ls_R_factor_gt 0.0579
_refine_ls_shift/su_max 0.0247
_refine_ls_structure_factor_coef F
_refine_ls_weighting_details
;
    Chebychev polynomial with 3 parameters (Carruthers & Watkin, 1979)
    6.0233    1.5623    4.4989
;
_refine_ls_weighting_scheme calc
_refine_ls_wR_factor_ref 0.0716
_reflns_number_gt 3626
_reflns_number_total 5696
_reflns_threshold_expression F^2^>2.0\s(F^2^)
_cod_data_source_file om9008982_si_001.cif
_cod_data_source_block '_331PTLC'
_cod_original_cell_volume 2497.5(20)
_cod_original_formula_sum 'C27 H20 F3 O P Te '
_cod_database_code 4063423

loop_
_symmetry_equiv_pos_site_id
_symmetry_equiv_pos_as_xyz
1 +X,+Y,+Z
2 1/2-X,1/2+Y,1/2-Z
3 -X,-Y,-Z
4 1/2+X,1/2-Y,1/2+Z

loop_
_atom_site_label
_atom_site_type_symbol
_atom_site_fract_x
_atom_site_fract_y
_atom_site_fract_z
_atom_site_U_iso_or_equiv
_atom_site_adp_type
_atom_site_occupancy
_atom_site_symmetry_multiplicity
_atom_site_calc_flag
_atom_site_refinement_flags
_atom_site_disorder_assembly
_atom_site_disorder_group
Te(1) Te 0.36640(3) 0.09451(9) 0.245710(10) 0.09305(17) Uani 1.00 1 d . . .
P(1) P 0.55482(8) 0.29867(18) 0.38183(4) 0.0451(2) Uani 1.00 1 d . . .
F(1) F 0.0187(4) 0.5290(14) 0.4048(3) 0.188(3) Uani 1.00 1 d . . .
F(2) F 0.1220(9) 0.563(3) 0.4524(3) 0.363(8) Uani 1.00 1 d . . .
F(3) F 0.0981(8) 0.7752(14) 0.4090(6) 0.339(7) Uani 1.00 1 d . . .
O(1) O 0.5680(2) 0.5295(5) 0.38278(12) 0.0602(9) Uani 1.00 1 d . . .
C(1) C 0.3312(3) 0.3095(7) 0.33540(15) 0.0546(12) Uani 1.00 1 d . . .
C(2) C 0.1070(6) 0.5839(17) 0.4119(4) 0.117(3) Uani 1.00 1 d . . .
C(3) C 0.4732(3) 0.2093(6) 0.42479(14) 0.0437(10) Uani 1.00 1 d . . .
C(4) C 0.4375(4) 0.3580(8) 0.45377(17) 0.0612(14) Uani 1.00 1 d . . .
C(7) C 0.6721(3) 0.1668(7) 0.39282(15) 0.0500(11) Uani 1.00 1 d . . .
C(8) C 0.4467(3) 0.0037(8) 0.42979(16) 0.0530(12) Uani 1.00 1 d . . .
C(9) C 0.5067(3) 0.1969(8) 0.32783(15) 0.0560(12) Uani 1.00 1 d . . .
C(10) C 0.4133(3) 0.2115(8) 0.31146(16) 0.0578(13) Uani 1.00 1 d . . .
C(11) C 0.7463(3) 0.2778(9) 0.41785(19) 0.0631(14) Uani 1.00 1 d . . .
C(12) C 0.3822(3) -0.0518(8) 0.46342(18) 0.0605(14) Uani 1.00 1 d . . .
C(13) C 0.2445(4) 0.1998(9) 0.3440(2) 0.0686(16) Uani 1.00 1 d . . .
C(14) C 0.3449(4) 0.0949(9) 0.49097(17) 0.0675(16) Uani 1.00 1 d . . .
C(15) C 0.6900(4) -0.0387(8) 0.3805(2) 0.0658(15) Uani 1.00 1 d . . .
C(16) C 0.1717(4) 0.2901(11) 0.3687(2) 0.0800(19) Uani 1.00 1 d . . .
C(17) C 0.3735(5) 0.3015(10) 0.4871(2) 0.0808(19) Uani 1.00 1 d . . .
C(18) C 0.7828(5) -0.1252(11) 0.3923(2) 0.087(2) Uani 1.00 1 d . . .
C(20) C 0.2651(4) 0.6047(9) 0.3744(2) 0.0699(16) Uani 1.00 1 d . . .
C(21) C 0.3393(3) 0.5159(9) 0.35024(17) 0.0623(14) Uani 1.00 1 d . . .
C(23) C 0.1830(4) 0.4935(10) 0.3844(2) 0.0745(17) Uani 1.00 1 d . . .
C(24) C 0.8364(4) 0.1885(13) 0.4291(2) 0.089(2) Uani 1.00 1 d . . .
C(25) C 0.5687(6) 0.0101(16) 0.2083(2) 0.111(2) Uani 1.00 1 d . . .
C(26) C 0.8556(4) -0.0117(14) 0.4164(2) 0.096(2) Uani 1.00 1 d . . .
C(27) C 0.5986(10) -0.3755(16) 0.2439(5) 0.163(5) Uani 1.00 1 d . . .
C(29) C 0.4970(5) -0.0701(11) 0.23430(19) 0.083(2) Uani 1.00 1 d . . .
C(30) C 0.6692(8) -0.2949(17) 0.2185(3) 0.130(3) Uani 1.00 1 d . . .
C(32) C 0.6548(8) -0.1027(19) 0.2005(3) 0.133(4) Uani 1.00 1 d . . .
C(35) C 0.5147(8) -0.2648(16) 0.2523(3) 0.141(4) Uani 1.00 1 d . . .
H(1) H 0.4580 0.4996 0.4512 0.074 Uiso 1.00 1 c R . .
H(2) H 0.4728 -0.0995 0.4103 0.064 Uiso 1.00 1 c R . .
H(3) H 0.5522 0.1255 0.3095 0.067 Uiso 1.00 1 c R . .
H(4) H 0.7335 0.4177 0.4268 0.076 Uiso 1.00 1 c R . .
H(5) H 0.3637 -0.1942 0.4668 0.073 Uiso 1.00 1 c R . .
H(6) H 0.2362 0.0619 0.3322 0.082 Uiso 1.00 1 c R . .
H(7) H 0.2998 0.0553 0.5134 0.082 Uiso 1.00 1 c R . .
H(8) H 0.6392 -0.1170 0.3642 0.080 Uiso 1.00 1 c R . .
H(9) H 0.1136 0.2134 0.3755 0.096 Uiso 1.00 1 c R . .
H(10) H 0.3474 0.4045 0.5066 0.098 Uiso 1.00 1 c R . .
H(11) H 0.7964 -0.2647 0.3834 0.105 Uiso 1.00 1 c R . .
H(12) H 0.2707 0.7461 0.3842 0.083 Uiso 1.00 1 c R . .
H(13) H 0.3968 0.5947 0.3434 0.074 Uiso 1.00 1 c R . .
H(14) H 0.8871 0.2653 0.4457 0.106 Uiso 1.00 1 c R . .
H(15) H 0.5590 0.1457 0.1955 0.134 Uiso 1.00 1 c R . .
H(16) H 0.9184 -0.0747 0.4243 0.115 Uiso 1.00 1 c R . .
H(17) H 0.6090 -0.5088 0.2577 0.199 Uiso 1.00 1 c R . .
H(18) H 0.7277 -0.3713 0.2122 0.158 Uiso 1.00 1 c R . .
H(19) H 0.7042 -0.0428 0.1823 0.162 Uiso 1.00 1 c R . .
H(20) H 0.4642 -0.3263 0.2696 0.173 Uiso 1.00 1 c R . .

loop_
_atom_site_aniso_label
_atom_site_aniso_U_11
_atom_site_aniso_U_22
_atom_site_aniso_U_33
_atom_site_aniso_U_12
_atom_site_aniso_U_13
_atom_site_aniso_U_23
Te(1) 0.0858(3) 0.1366(5) 0.0552(2) -0.0098(2) -0.01005(18) -0.0293(2)
P(1) 0.0503(5) 0.0389(5) 0.0461(5) -0.0057(4) 0.0019(4) -0.0017(4)
F(1) 0.087(3) 0.243(7) 0.240(8) -0.011(4) 0.060(4) -0.092(6)
F(2) 0.278(12) 0.70(3) 0.116(5) 0.287(16) 0.031(6) -0.088(10)
F(3) 0.235(9) 0.141(6) 0.67(2) 0.016(6) 0.287(15) -0.074(10)
O(1) 0.071(2) 0.0405(17) 0.069(2) -0.0072(15) -0.0025(16) 0.0027(15)
C(1) 0.058(2) 0.057(2) 0.047(2) 0.000(2) -0.0067(18) 0.005(2)
C(2) 0.087(5) 0.129(7) 0.135(8) 0.019(5) 0.013(4) -0.051(6)
C(3) 0.047(2) 0.042(2) 0.0420(18) 0.0001(18) 0.0004(15) -0.0010(17)
C(4) 0.081(3) 0.047(2) 0.056(2) 0.011(2) 0.013(2) -0.007(2)
C(7) 0.048(2) 0.049(2) 0.053(2) -0.0066(18) 0.0090(18) 0.002(2)
C(8) 0.057(2) 0.049(2) 0.054(2) 0.001(2) 0.0110(19) -0.007(2)
C(9) 0.063(2) 0.063(2) 0.042(2) -0.005(2) 0.0074(18) -0.008(2)
C(10) 0.069(2) 0.059(2) 0.045(2) -0.008(2) 0.001(2) -0.002(2)
C(11) 0.051(2) 0.067(3) 0.071(2) -0.011(2) 0.001(2) 0.001(2)
C(12) 0.063(2) 0.059(3) 0.060(2) -0.004(2) 0.011(2) 0.007(2)
C(13) 0.071(3) 0.064(3) 0.070(3) -0.002(2) 0.002(2) -0.005(2)
C(14) 0.069(3) 0.084(4) 0.050(2) 0.012(2) 0.018(2) 0.012(2)
C(15) 0.069(3) 0.056(3) 0.075(3) -0.005(2) 0.020(2) 0.002(2)
C(16) 0.062(3) 0.092(4) 0.087(3) -0.009(3) 0.010(2) 0.005(3)
C(17) 0.104(4) 0.075(4) 0.066(3) 0.015(3) 0.033(3) -0.008(3)
C(18) 0.079(4) 0.073(3) 0.111(5) 0.021(3) 0.035(3) 0.007(3)
C(20) 0.066(3) 0.060(3) 0.082(3) 0.005(2) -0.014(2) -0.005(2)
C(21) 0.063(2) 0.063(3) 0.060(2) -0.003(2) -0.009(2) 0.004(2)
C(23) 0.067(3) 0.079(3) 0.077(3) 0.015(3) -0.006(2) -0.006(3)
C(24) 0.051(3) 0.109(5) 0.105(4) -0.014(3) -0.005(2) 0.006(4)
C(25) 0.128(6) 0.132(6) 0.075(4) -0.001(5) 0.028(4) 0.018(4)
C(26) 0.057(3) 0.113(5) 0.117(5) 0.015(3) 0.015(3) 0.024(5)
C(27) 0.198(11) 0.089(6) 0.211(12) 0.010(6) 0.104(10) 0.016(7)
C(29) 0.105(4) 0.095(4) 0.049(2) -0.026(3) 0.015(2) -0.026(2)
C(30) 0.153(8) 0.125(7) 0.116(6) 0.014(6) 0.052(6) -0.007(6)
C(32) 0.133(7) 0.173(10) 0.099(5) 0.019(7) 0.054(5) 0.019(6)
C(35) 0.175(9) 0.102(6) 0.156(9) -0.003(6) 0.091(8) 0.012(6)

loop_
_atom_type_symbol
_atom_type_description
_atom_type_scat_dispersion_real
_atom_type_scat_dispersion_imag
_atom_type_scat_source
C C 0.003 0.002
;
International Tables for Crystallography
(1992, Vol. C, Tables 4.2.6.8 and 6.1.1.4)
;
H H 0.000 0.000
;
International Tables for Crystallography
(1992, Vol. C, Table 6.1.1.4)
;
F F 0.017 0.010
;
International Tables for Crystallography
(1992, Vol. C, Tables 4.2.6.8 and 6.1.1.4)
;
O O 0.011 0.006
;
International Tables for Crystallography
(1992, Vol. C, Tables 4.2.6.8 and 6.1.1.4)
;
P P 0.102 0.094
;
International Tables for Crystallography
(1992, Vol. C, Tables 4.2.6.8 and 6.1.1.4)
;
Te Te -0.531 1.675
;
International Tables for Crystallography
(1992, Vol. C, Tables 4.2.6.8 and 6.1.1.4)
;

loop_
_geom_angle_atom_site_label_1
_geom_angle_atom_site_label_2
_geom_angle_atom_site_label_3
_geom_angle
_geom_angle_publ_flag
_geom_angle_site_symmetry_1
_geom_angle_site_symmetry_2
_geom_angle_site_symmetry_3
C(10) Te(1) C(29) 96.5(2) yes . . .
O(1) P(1) C(3) 112.2(2) yes . . .
O(1) P(1) C(7) 111.2(2) yes . . .
O(1) P(1) C(9) 114.4(2) yes . . .
C(3) P(1) C(7) 106.5(2) yes . . .
C(3) P(1) C(9) 107.2(2) yes . . .
C(7) P(1) C(9) 104.8(2) yes . . .
C(10) C(1) C(13) 121.5(4) yes . . .
C(10) C(1) C(21) 120.2(4) yes . . .
C(13) C(1) C(21) 118.3(4) yes . . .
F(1) C(2) F(2) 103.8(10) yes . . .
F(1) C(2) F(3) 100.5(9) yes . . .
F(1) C(2) C(23) 119.2(9) yes . . .
F(2) C(2) F(3) 100.9(15) yes . . .
F(2) C(2) C(23) 114.7(10) yes . . .
F(3) C(2) C(23) 115.3(11) yes . . .
P(1) C(3) C(4) 117.0(3) yes . . .
P(1) C(3) C(8) 123.3(3) yes . . .
C(4) C(3) C(8) 119.7(4) yes . . .
C(3) C(4) C(17) 120.2(5) yes . . .
P(1) C(7) C(11) 116.5(3) yes . . .
P(1) C(7) C(15) 124.1(3) yes . . .
C(11) C(7) C(15) 119.3(4) yes . . .
C(3) C(8) C(12) 119.7(4) yes . . .
P(1) C(9) C(10) 125.6(3) yes . . .
Te(1) C(10) C(1) 112.8(3) yes . . .
Te(1) C(10) C(9) 122.1(3) yes . . .
C(1) C(10) C(9) 125.1(4) yes . . .
C(7) C(11) C(24) 120.7(5) yes . . .
C(8) C(12) C(14) 120.6(5) yes . . .
C(1) C(13) C(16) 120.4(5) yes . . .
C(12) C(14) C(17) 120.1(5) yes . . .
C(7) C(15) C(18) 118.6(5) yes . . .
C(13) C(16) C(23) 120.1(5) yes . . .
C(4) C(17) C(14) 119.6(5) yes . . .
C(15) C(18) C(26) 121.2(6) yes . . .
C(21) C(20) C(23) 120.9(5) yes . . .
C(1) C(21) C(20) 120.4(5) yes . . .
C(2) C(23) C(16) 119.4(6) yes . . .
C(2) C(23) C(20) 120.8(6) yes . . .
C(16) C(23) C(20) 119.8(5) yes . . .
C(11) C(24) C(26) 120.5(6) yes . . .
C(29) C(25) C(32) 121.0(9) yes . . .
C(18) C(26) C(24) 119.8(6) yes . . .
C(30) C(27) C(35) 121.0(10) yes . . .
Te(1) C(29) C(25) 121.6(6) yes . . .
Te(1) C(29) C(35) 121.9(6) yes . . .
C(25) C(29) C(35) 116.5(8) yes . . .
C(27) C(30) C(32) 118.6(10) yes . . .
C(25) C(32) C(30) 120.8(10) yes . . .
C(27) C(35) C(29) 122.1(10) yes . . .
C(3) C(4) H(1) 119.8 no . . .
C(17) C(4) H(1) 120.0 no . . .
C(3) C(8) H(2) 119.7 no . . .
C(12) C(8) H(2) 120.6 no . . .
P(1) C(9) H(3) 117.3 no . . .
C(10) C(9) H(3) 117.1 no . . .
C(7) C(11) H(4) 119.3 no . . .
C(24) C(11) H(4) 120.0 no . . .
C(8) C(12) H(5) 119.6 no . . .
C(14) C(12) H(5) 119.8 no . . .
C(1) C(13) H(6) 119.1 no . . .
C(16) C(13) H(6) 120.5 no . . .
C(12) C(14) H(7) 119.8 no . . .
C(17) C(14) H(7) 120.1 no . . .
C(7) C(15) H(8) 120.0 no . . .
C(18) C(15) H(8) 121.5 no . . .
C(13) C(16) H(9) 120.4 no . . .
C(23) C(16) H(9) 119.4 no . . .
C(4) C(17) H(10) 120.4 no . . .
C(14) C(17) H(10) 120.0 no . . .
C(15) C(18) H(11) 119.2 no . . .
C(26) C(18) H(11) 119.6 no . . .
C(21) C(20) H(12) 120.0 no . . .
C(23) C(20) H(12) 119.1 no . . .
C(1) C(21) H(13) 119.2 no . . .
C(20) C(21) H(13) 120.4 no . . .
C(11) C(24) H(14) 120.5 no . . .
C(26) C(24) H(14) 119.1 no . . .
C(29) C(25) H(15) 118.6 no . . .
C(32) C(25) H(15) 120.4 no . . .
C(18) C(26) H(16) 119.6 no . . .
C(24) C(26) H(16) 120.6 no . . .
C(30) C(27) H(17) 119.3 no . . .
C(35) C(27) H(17) 119.5 no . . .
C(27) C(30) H(18) 121.7 no . . .
C(32) C(30) H(18) 119.7 no . . .
C(25) C(32) H(19) 119.4 no . . .
C(30) C(32) H(19) 119.8 no . . .
C(27) C(35) H(20) 119.9 no . . .
C(29) C(35) H(20) 117.9 no . . .

loop_
_geom_bond_atom_site_label_1
_geom_bond_atom_site_label_2
_geom_bond_distance
_geom_bond_publ_flag
_geom_bond_site_symmetry_1
_geom_bond_site_symmetry_2
Te(1) C(10) 2.125(4) yes . .
Te(1) C(29) 2.083(7) yes . .
P(1) O(1) 1.486(3) yes . .
P(1) C(3) 1.802(4) yes . .
P(1) C(7) 1.796(4) yes . .
P(1) C(9) 1.794(4) yes . .
F(1) C(2) 1.240(10) yes . .
F(2) C(2) 1.199(14) yes . .
F(3) C(2) 1.231(14) yes . .
C(1) C(10) 1.474(7) yes . .
C(1) C(13) 1.390(7) yes . .
C(1) C(21) 1.391(7) yes . .
C(2) C(23) 1.450(12) yes . .
C(3) C(4) 1.377(6) yes . .
C(3) C(8) 1.371(6) yes . .
C(4) C(17) 1.379(8) yes . .
C(7) C(11) 1.396(6) yes . .
C(7) C(15) 1.387(7) yes . .
C(8) C(12) 1.389(7) yes . .
C(9) C(10) 1.317(6) yes . .
C(11) C(24) 1.359(8) yes . .
C(12) C(14) 1.349(7) yes . .
C(13) C(16) 1.372(8) yes . .
C(14) C(17) 1.382(9) yes . .
C(15) C(18) 1.386(8) yes . .
C(16) C(23) 1.384(9) yes . .
C(18) C(26) 1.376(10) yes . .
C(20) C(21) 1.373(7) yes . .
C(20) C(23) 1.354(8) yes . .
C(24) C(26) 1.361(12) yes . .
C(25) C(29) 1.358(11) yes . .
C(25) C(32) 1.389(14) yes . .
C(27) C(30) 1.337(18) yes . .
C(27) C(35) 1.361(17) yes . .
C(29) C(35) 1.367(12) yes . .
C(30) C(32) 1.346(16) yes . .
C(4) H(1) 0.950 no . .
C(8) H(2) 0.950 no . .
C(9) H(3) 0.950 no . .
C(11) H(4) 0.950 no . .
C(12) H(5) 0.950 no . .
C(13) H(6) 0.950 no . .
C(14) H(7) 0.950 no . .
C(15) H(8) 0.950 no . .
C(16) H(9) 0.950 no . .
C(17) H(10) 0.950 no . .
C(18) H(11) 0.950 no . .
C(20) H(12) 0.950 no . .
C(21) H(13) 0.950 no . .
C(24) H(14) 0.950 no . .
C(25) H(15) 0.950 no . .
C(26) H(16) 0.950 no . .
C(27) H(17) 0.950 no . .
C(30) H(18) 0.950 no . .
C(32) H(19) 0.950 no . .
C(35) H(20) 0.950 no . .

loop_
_geom_contact_atom_site_label_1
_geom_contact_atom_site_label_2
_geom_contact_distance
_geom_contact_publ_flag
_geom_contact_site_symmetry_1
_geom_contact_site_symmetry_2
Te(1) C(1) 3.019(4) ? . .
Te(1) C(9) 3.037(4) ? . .
Te(1) C(13) 3.445(5) ? . .
Te(1) C(25) 3.025(9) ? . .
Te(1) C(35) 3.035(10) ? . .
P(1) C(1) 3.220(4) ? . .
P(1) C(4) 2.719(5) ? . .
P(1) C(8) 2.800(5) ? . .
P(1) C(10) 2.776(4) ? . .
P(1) C(11) 2.721(4) ? . .
P(1) C(15) 2.817(5) ? . .
P(1) C(21) 3.288(5) ? . .
F(1) F(2) 1.920(12) ? . .
F(1) F(3) 1.900(12) ? . .
F(1) C(16) 2.808(9) ? . .
F(1) C(20) 3.497(8) ? . .
F(1) C(23) 2.322(8) ? . .
F(1) C(24) 3.374(10) ? . 1_455
F(1) C(25) 3.448(11) ? . 2_555
F(2) F(1) 1.920(12) ? . .
F(2) F(3) 1.87(2) ? . .
F(2) C(16) 3.106(15) ? . .
F(2) C(20) 3.069(12) ? . .
F(2) C(23) 2.234(12) ? . .
F(3) F(1) 1.900(12) ? . .
F(3) F(2) 1.87(2) ? . .
F(3) C(16) 3.479(13) ? . .
F(3) C(20) 2.730(14) ? . .
F(3) C(23) 2.268(13) ? . .
F(3) C(26) 3.540(13) ? . 1_465
O(1) C(3) 2.735(5) ? . .
O(1) C(4) 2.992(6) ? . .
O(1) C(7) 2.713(5) ? . .
O(1) C(9) 2.762(5) ? . .
O(1) C(10) 3.506(6) ? . .
O(1) C(11) 3.012(6) ? . .
O(1) C(15) 3.210(6) ? . 1_565
O(1) C(21) 3.157(6) ? . .
C(1) Te(1) 3.019(4) ? . .
C(1) P(1) 3.220(4) ? . .
C(1) C(3) 3.211(5) ? . .
C(1) C(9) 2.479(6) ? . .
C(1) C(16) 2.397(7) ? . .
C(1) C(20) 2.399(7) ? . .
C(1) C(23) 2.771(7) ? . .
C(2) C(16) 2.447(13) ? . .
C(2) C(20) 2.439(11) ? . .
C(3) O(1) 2.735(5) ? . .
C(3) C(1) 3.211(5) ? . .
C(3) C(7) 2.882(5) ? . .
C(3) C(9) 2.893(6) ? . .
C(3) C(10) 3.365(6) ? . .
C(3) C(12) 2.386(6) ? . .
C(3) C(14) 2.755(6) ? . .
C(3) C(17) 2.389(7) ? . .
C(3) C(21) 3.373(6) ? . .
C(4) P(1) 2.719(5) ? . .
C(4) O(1) 2.992(6) ? . .
C(4) C(4) 3.592(7) ? . 3_666
C(4) C(8) 2.376(7) ? . .
C(4) C(12) 2.741(7) ? . .
C(4) C(14) 2.386(7) ? . .
C(4) C(20) 3.551(7) ? . .
C(4) C(21) 3.386(7) ? . .
C(7) O(1) 2.713(5) ? . .
C(7) C(3) 2.882(5) ? . .
C(7) C(8) 3.423(6) ? . .
C(7) C(9) 2.844(6) ? . .
C(7) C(18) 2.384(8) ? . .
C(7) C(24) 2.394(7) ? . .
C(7) C(26) 2.762(8) ? . .
C(8) P(1) 2.800(5) ? . .
C(8) C(4) 2.376(7) ? . .
C(8) C(7) 3.423(6) ? . .
C(8) C(9) 3.363(6) ? . .
C(8) C(14) 2.379(7) ? . .
C(8) C(14) 3.584(6) ? . 3_656
C(8) C(17) 2.751(8) ? . .
C(9) Te(1) 3.037(4) ? . .
C(9) O(1) 2.762(5) ? . .
C(9) C(1) 2.479(6) ? . .
C(9) C(3) 2.893(6) ? . .
C(9) C(7) 2.844(6) ? . .
C(9) C(8) 3.363(6) ? . .
C(9) C(13) 3.567(7) ? . .
C(9) C(15) 3.202(7) ? . .
C(9) C(21) 3.125(7) ? . .
C(9) C(29) 3.219(7) ? . .
C(10) P(1) 2.776(4) ? . .
C(10) O(1) 3.506(6) ? . .
C(10) C(3) 3.365(6) ? . .
C(10) C(13) 2.499(7) ? . .
C(10) C(21) 2.484(7) ? . .
C(10) C(29) 3.139(8) ? . .
C(11) P(1) 2.721(4) ? . .
C(11) O(1) 3.012(6) ? . .
C(11) C(15) 2.401(7) ? . .
C(11) C(18) 2.733(9) ? . .
C(11) C(26) 2.361(10) ? . .
C(12) C(3) 2.386(6) ? . .
C(12) C(4) 2.741(7) ? . .
C(12) C(17) 2.367(8) ? . .
C(13) Te(1) 3.445(5) ? . .
C(13) C(9) 3.567(7) ? . .
C(13) C(10) 2.499(7) ? . .
C(13) C(20) 2.746(8) ? . .
C(13) C(21) 2.388(8) ? . .
C(13) C(23) 2.389(9) ? . .
C(14) C(3) 2.755(6) ? . .
C(14) C(4) 2.386(7) ? . .
C(14) C(8) 2.379(7) ? . .
C(14) C(8) 3.584(6) ? . 3_656
C(15) P(1) 2.817(5) ? . .
C(15) O(1) 3.210(6) ? . 1_545
C(15) C(9) 3.202(7) ? . .
C(15) C(11) 2.401(7) ? . .
C(15) C(24) 2.769(8) ? . .
C(15) C(26) 2.406(8) ? . .
C(16) F(1) 2.808(9) ? . .
C(16) F(2) 3.106(15) ? . .
C(16) F(3) 3.479(13) ? . .
C(16) C(1) 2.397(7) ? . .
C(16) C(2) 2.447(13) ? . .
C(16) C(20) 2.369(8) ? . .
C(16) C(21) 2.746(8) ? . .
C(17) C(3) 2.389(7) ? . .
C(17) C(8) 2.751(8) ? . .
C(17) C(12) 2.367(8) ? . .
C(18) C(7) 2.384(8) ? . .
C(18) C(11) 2.733(9) ? . .
C(18) C(24) 2.368(10) ? . .
C(20) F(1) 3.497(8) ? . .
C(20) F(2) 3.069(12) ? . .
C(20) F(3) 2.730(14) ? . .
C(20) C(1) 2.399(7) ? . .
C(20) C(2) 2.439(11) ? . .
C(20) C(4) 3.551(7) ? . .
C(20) C(13) 2.746(8) ? . .
C(20) C(16) 2.369(8) ? . .
C(21) P(1) 3.288(5) ? . .
C(21) O(1) 3.157(6) ? . .
C(21) C(3) 3.373(6) ? . .
C(21) C(4) 3.386(7) ? . .
C(21) C(9) 3.125(7) ? . .
C(21) C(10) 2.484(7) ? . .
C(21) C(13) 2.388(8) ? . .
C(21) C(16) 2.746(8) ? . .
C(21) C(23) 2.372(8) ? . .
C(23) F(1) 2.322(8) ? . .
C(23) F(2) 2.234(12) ? . .
C(23) F(3) 2.268(13) ? . .
C(23) C(1) 2.771(7) ? . .
C(23) C(13) 2.389(9) ? . .
C(23) C(21) 2.372(8) ? . .
C(24) F(1) 3.374(10) ? . 1_655
C(24) C(7) 2.394(7) ? . .
C(24) C(15) 2.769(8) ? . .
C(24) C(18) 2.368(10) ? . .
C(25) Te(1) 3.025(9) ? . .
C(25) F(1) 3.448(11) ? . 2_545
C(25) C(27) 2.697(15) ? . .
C(25) C(30) 2.378(15) ? . .
C(25) C(35) 2.317(14) ? . .
C(26) F(3) 3.540(13) ? . 1_645
C(26) C(7) 2.762(8) ? . .
C(26) C(11) 2.361(10) ? . .
C(26) C(15) 2.406(8) ? . .
C(27) C(25) 2.697(15) ? . .
C(27) C(29) 2.387(13) ? . .
C(27) C(32) 2.307(16) ? . .
C(29) C(9) 3.219(7) ? . .
C(29) C(10) 3.139(8) ? . .
C(29) C(27) 2.387(13) ? . .
C(29) C(30) 2.777(13) ? . .
C(29) C(32) 2.391(12) ? . .
C(30) C(25) 2.378(15) ? . .
C(30) C(29) 2.777(13) ? . .
C(30) C(35) 2.349(16) ? . .
C(32) C(27) 2.307(16) ? . .
C(32) C(29) 2.391(12) ? . .
C(32) C(35) 2.683(15) ? . .
C(35) Te(1) 3.035(10) ? . .
C(35) C(25) 2.317(14) ? . .
C(35) C(30) 2.349(16) ? . .
C(35) C(32) 2.683(15) ? . .
Te(1) H(3) 3.034 ? . .
Te(1) H(6) 3.156 ? . .
Te(1) H(15) 3.054 ? . .
Te(1) H(20) 3.056 ? . .
P(1) H(1) 2.779 ? . .
P(1) H(2) 2.912 ? . .
P(1) H(3) 2.384 ? . .
P(1) H(4) 2.772 ? . .
P(1) H(8) 2.944 ? . .
P(1) H(13) 3.010 ? . .
F(1) H(9) 2.558 ? . .
F(1) H(11) 3.285 ? . 1_465
F(1) H(14) 2.757 ? . 1_455
F(1) H(15) 3.146 ? . 2_555
F(1) H(16) 2.937 ? . 1_465
F(2) H(5) 3.594 ? . 1_565
F(2) H(9) 3.167 ? . .
F(2) H(10) 3.481 ? . .
F(2) H(12) 3.122 ? . .
F(2) H(14) 3.181 ? . 3_666
F(3) H(6) 3.502 ? . 1_565
F(3) H(9) 2.979 ? . 1_565
F(3) H(12) 2.466 ? . .
F(3) H(16) 2.651 ? . 1_465
O(1) H(1) 2.553 ? . .
O(1) H(2) 2.830 ? . 1_565
O(1) H(3) 3.354 ? . .
O(1) H(4) 2.601 ? . .
O(1) H(8) 2.523 ? . 1_565
O(1) H(10) 3.392 ? . 3_666
O(1) H(11) 3.328 ? . 1_565
O(1) H(13) 2.542 ? . .
C(1) H(3) 3.310 ? . .
C(1) H(6) 2.030 ? . .
C(1) H(9) 3.257 ? . .
C(1) H(12) 3.257 ? . .
C(1) H(13) 2.032 ? . .
C(1) H(20) 3.559 ? . 1_565
C(2) H(9) 2.600 ? . .
C(2) H(12) 2.593 ? . .
C(2) H(16) 3.372 ? . 1_465
C(3) H(1) 2.024 ? . .
C(3) H(2) 2.018 ? . .
C(3) H(5) 3.241 ? . .
C(3) H(8) 3.585 ? . .
C(3) H(10) 3.248 ? . .
C(3) H(13) 3.536 ? . .
C(4) H(1) 3.174 ? . 3_666
C(4) H(2) 3.233 ? . .
C(4) H(5) 3.058 ? . 1_565
C(4) H(5) 3.591 ? . 3_656
C(4) H(7) 3.245 ? . .
C(4) H(10) 2.032 ? . .
C(4) H(10) 3.402 ? . 3_666
C(4) H(13) 3.577 ? . .
C(7) H(2) 3.229 ? . .
C(7) H(3) 2.854 ? . .
C(7) H(4) 2.036 ? . .
C(7) H(7) 3.091 ? . 3_656
C(7) H(8) 2.035 ? . .
C(7) H(11) 3.241 ? . .
C(7) H(14) 3.255 ? . .
C(7) H(18) 3.425 ? . 2_655
C(7) H(19) 3.379 ? . 2_655
C(8) H(1) 3.285 ? . 1_545
C(8) H(1) 3.233 ? . .
C(8) H(5) 2.033 ? . .
C(8) H(7) 3.236 ? . .
C(8) H(8) 3.384 ? . .
C(8) H(12) 3.114 ? . 1_545
C(9) H(2) 3.119 ? . .
C(9) H(8) 2.847 ? . .
C(9) H(13) 2.985 ? . .
C(9) H(17) 3.149 ? . 1_565
C(9) H(20) 3.522 ? . 1_565
C(10) H(2) 3.561 ? . .
C(10) H(3) 1.944 ? . .
C(10) H(6) 2.658 ? . .
C(10) H(13) 2.635 ? . .
C(10) H(20) 3.284 ? . 1_565
C(11) H(7) 3.014 ? . 3_656
C(11) H(8) 3.261 ? . .
C(11) H(10) 3.298 ? . 3_666
C(11) H(11) 3.176 ? . 1_565
C(11) H(14) 2.015 ? . .
C(11) H(16) 3.221 ? . .
C(11) H(19) 3.246 ? . 2_655
C(12) H(1) 3.070 ? . 1_545
C(12) H(2) 2.043 ? . .
C(12) H(7) 1.999 ? . .
C(12) H(10) 3.222 ? . .
C(12) H(12) 2.980 ? . 1_545
C(13) H(9) 2.026 ? . .
C(13) H(12) 3.141 ? . 1_545
C(13) H(13) 3.246 ? . .
C(14) H(1) 3.245 ? . .
C(14) H(2) 3.236 ? . .
C(14) H(5) 1.999 ? . .
C(14) H(10) 2.031 ? . .
C(15) H(2) 3.106 ? . .
C(15) H(3) 2.896 ? . .
C(15) H(4) 3.256 ? . .
C(15) H(7) 3.099 ? . 3_656
C(15) H(11) 2.027 ? . .
C(15) H(16) 3.258 ? . .
C(15) H(18) 3.165 ? . 2_655
C(16) H(6) 2.027 ? . .
C(16) H(12) 3.224 ? . .
C(17) H(1) 2.028 ? . .
C(17) H(1) 3.084 ? . 3_666
C(17) H(4) 3.464 ? . 3_666
C(17) H(5) 3.226 ? . .
C(17) H(5) 3.279 ? . 1_565
C(17) H(7) 2.032 ? . .
C(18) H(4) 3.172 ? . 1_545
C(18) H(7) 3.056 ? . 3_656
C(18) H(8) 2.049 ? . .
C(18) H(14) 3.222 ? . .
C(18) H(16) 2.022 ? . .
C(18) H(18) 3.455 ? . 2_655
C(18) H(19) 3.458 ? . 2_645
C(20) H(1) 3.396 ? . .
C(20) H(2) 3.478 ? . 1_565
C(20) H(5) 3.209 ? . 1_565
C(20) H(6) 3.187 ? . 1_565
C(20) H(9) 3.222 ? . .
C(20) H(13) 2.027 ? . .
C(21) H(1) 3.275 ? . .
C(21) H(2) 3.461 ? . 1_565
C(21) H(6) 3.245 ? . .
C(21) H(12) 2.024 ? . .
C(21) H(20) 3.131 ? . 1_565
C(23) H(6) 3.249 ? . .
C(23) H(9) 2.028 ? . .
C(23) H(12) 1.997 ? . .
C(23) H(13) 3.229 ? . .
C(24) H(4) 2.010 ? . .
C(24) H(7) 2.986 ? . 3_656
C(24) H(11) 3.223 ? . .
C(24) H(16) 2.018 ? . .
C(25) H(3) 3.069 ? . .
C(25) H(17) 3.428 ? . 1_565
C(25) H(18) 3.235 ? . .
C(25) H(18) 3.564 ? . 2_655
C(25) H(19) 2.031 ? . .
C(25) H(20) 3.172 ? . .
C(26) H(4) 3.218 ? . .
C(26) H(7) 3.014 ? . 3_656
C(26) H(8) 3.268 ? . .
C(26) H(11) 2.022 ? . .
C(26) H(14) 2.003 ? . .
C(27) H(15) 3.402 ? . 1_545
C(27) H(18) 2.006 ? . .
C(27) H(19) 3.168 ? . .
C(27) H(19) 3.485 ? . 2_645
C(27) H(20) 2.011 ? . .
C(29) H(3) 2.601 ? . .
C(29) H(15) 1.996 ? . .
C(29) H(17) 3.236 ? . .
C(29) H(19) 3.239 ? . .
C(29) H(20) 1.996 ? . .
C(30) H(15) 3.233 ? . .
C(30) H(17) 1.984 ? . .
C(30) H(17) 3.526 ? . 2_655
C(30) H(19) 1.997 ? . .
C(30) H(20) 3.201 ? . .
C(32) H(11) 3.358 ? . 2_655
C(32) H(15) 2.041 ? . .
C(32) H(17) 3.166 ? . .
C(32) H(17) 3.381 ? . 2_655
C(32) H(18) 1.996 ? . .
C(32) H(18) 3.275 ? . 2_655
C(35) H(3) 3.031 ? . .
C(35) H(13) 3.293 ? . 1_545
C(35) H(15) 3.179 ? . .
C(35) H(17) 2.007 ? . .
C(35) H(18) 3.215 ? . .
H(1) P(1) 2.779 ? . .
H(1) O(1) 2.553 ? . .
H(1) C(3) 2.024 ? . .
H(1) C(4) 3.174 ? . 3_666
H(1) C(8) 3.233 ? . .
H(1) C(8) 3.285 ? . 1_565
H(1) C(12) 3.070 ? . 1_565
H(1) C(14) 3.245 ? . .
H(1) C(17) 2.028 ? . .
H(1) C(17) 3.084 ? . 3_666
H(1) C(20) 3.396 ? . .
H(1) C(21) 3.275 ? . .
H(1) H(1) 3.009 ? . 3_666
H(1) H(2) 2.839 ? . 1_565
H(1) H(5) 2.387 ? . 1_565
H(1) H(10) 2.334 ? . .
H(1) H(10) 2.886 ? . 3_666
H(1) H(12) 3.475 ? . .
H(1) H(13) 3.268 ? . .
H(2) P(1) 2.912 ? . .
H(2) O(1) 2.830 ? . 1_545
H(2) C(3) 2.018 ? . .
H(2) C(4) 3.233 ? . .
H(2) C(7) 3.229 ? . .
H(2) C(9) 3.119 ? . .
H(2) C(10) 3.561 ? . .
H(2) C(12) 2.043 ? . .
H(2) C(14) 3.236 ? . .
H(2) C(15) 3.106 ? . .
H(2) C(20) 3.478 ? . 1_545
H(2) C(21) 3.461 ? . 1_545
H(2) H(1) 2.839 ? . 1_545
H(2) H(3) 3.496 ? . .
H(2) H(5) 2.342 ? . .
H(2) H(8) 2.668 ? . .
H(2) H(12) 2.942 ? . 1_545
H(2) H(13) 2.909 ? . 1_545
H(3) Te(1) 3.034 ? . .
H(3) P(1) 2.384 ? . .
H(3) O(1) 3.354 ? . .
H(3) C(1) 3.310 ? . .
H(3) C(7) 2.854 ? . .
H(3) C(10) 1.944 ? . .
H(3) C(15) 2.896 ? . .
H(3) C(25) 3.069 ? . .
H(3) C(29) 2.601 ? . .
H(3) C(35) 3.031 ? . .
H(3) H(2) 3.496 ? . .
H(3) H(8) 2.473 ? . .
H(3) H(15) 3.341 ? . .
H(3) H(17) 2.908 ? . 1_565
H(3) H(18) 3.048 ? . 2_655
H(3) H(20) 3.308 ? . .
H(4) P(1) 2.772 ? . .
H(4) O(1) 2.601 ? . .
H(4) C(7) 2.036 ? . .
H(4) C(15) 3.256 ? . .
H(4) C(17) 3.464 ? . 3_666
H(4) C(18) 3.172 ? . 1_565
H(4) C(24) 2.010 ? . .
H(4) C(26) 3.218 ? . .
H(4) H(7) 3.533 ? . 3_656
H(4) H(10) 2.546 ? . 3_666
H(4) H(11) 2.560 ? . 1_565
H(4) H(14) 2.316 ? . .
H(4) H(19) 3.349 ? . 2_655
H(5) F(2) 3.594 ? . 1_545
H(5) C(3) 3.241 ? . .
H(5) C(4) 3.058 ? . 1_545
H(5) C(4) 3.591 ? . 3_656
H(5) C(8) 2.033 ? . .
H(5) C(14) 1.999 ? . .
H(5) C(17) 3.279 ? . 1_545
H(5) C(17) 3.226 ? . .
H(5) C(20) 3.209 ? . 1_545
H(5) H(1) 2.387 ? . 1_545
H(5) H(2) 2.342 ? . .
H(5) H(7) 2.294 ? . .
H(5) H(10) 2.830 ? . 1_545
H(5) H(12) 2.683 ? . 1_545
H(6) Te(1) 3.156 ? . .
H(6) F(3) 3.502 ? . 1_545
H(6) C(1) 2.030 ? . .
H(6) C(10) 2.658 ? . .
H(6) C(16) 2.027 ? . .
H(6) C(20) 3.187 ? . 1_545
H(6) C(21) 3.245 ? . .
H(6) C(23) 3.249 ? . .
H(6) H(9) 2.335 ? . .
H(6) H(12) 2.552 ? . 1_545
H(7) C(4) 3.245 ? . .
H(7) C(7) 3.091 ? . 3_656
H(7) C(8) 3.236 ? . .
H(7) C(11) 3.014 ? . 3_656
H(7) C(12) 1.999 ? . .
H(7) C(15) 3.099 ? . 3_656
H(7) C(17) 2.032 ? . .
H(7) C(18) 3.056 ? . 3_656
H(7) C(24) 2.986 ? . 3_656
H(7) C(26) 3.014 ? . 3_656
H(7) H(4) 3.533 ? . 3_656
H(7) H(5) 2.294 ? . .
H(7) H(10) 2.333 ? . .
H(7) H(14) 3.495 ? . 3_656
H(7) H(16) 3.528 ? . 3_656
H(8) P(1) 2.944 ? . .
H(8) O(1) 2.523 ? . 1_545
H(8) C(3) 3.585 ? . .
H(8) C(7) 2.035 ? . .
H(8) C(8) 3.384 ? . .
H(8) C(9) 2.847 ? . .
H(8) C(11) 3.261 ? . .
H(8) C(18) 2.049 ? . .
H(8) C(26) 3.268 ? . .
H(8) H(2) 2.668 ? . .
H(8) H(3) 2.473 ? . .
H(8) H(11) 2.346 ? . .
H(8) H(18) 3.327 ? . 2_655
H(9) F(1) 2.558 ? . .
H(9) F(2) 3.167 ? . .
H(9) F(3) 2.979 ? . 1_545
H(9) C(1) 3.257 ? . .
H(9) C(2) 2.600 ? . .
H(9) C(13) 2.026 ? . .
H(9) C(20) 3.222 ? . .
H(9) C(23) 2.028 ? . .
H(9) H(6) 2.335 ? . .
H(9) H(16) 3.559 ? . 1_455
H(10) F(2) 3.481 ? . .
H(10) O(1) 3.392 ? . 3_666
H(10) C(3) 3.248 ? . .
H(10) C(4) 2.032 ? . .
H(10) C(4) 3.402 ? . 3_666
H(10) C(11) 3.298 ? . 3_666
H(10) C(12) 3.222 ? . .
H(10) C(14) 2.031 ? . .
H(10) H(1) 2.334 ? . .
H(10) H(1) 2.886 ? . 3_666
H(10) H(4) 2.546 ? . 3_666
H(10) H(5) 2.830 ? . 1_565
H(10) H(7) 2.333 ? . .
H(11) F(1) 3.285 ? . 1_645
H(11) O(1) 3.328 ? . 1_545
H(11) C(7) 3.241 ? . .
H(11) C(11) 3.176 ? . 1_545
H(11) C(15) 2.027 ? . .
H(11) C(24) 3.223 ? . .
H(11) C(26) 2.022 ? . .
H(11) C(32) 3.358 ? . 2_645
H(11) H(4) 2.560 ? . 1_545
H(11) H(8) 2.346 ? . .
H(11) H(15) 3.142 ? . 2_645
H(11) H(16) 2.315 ? . .
H(11) H(19) 2.617 ? . 2_645
H(12) F(2) 3.122 ? . .
H(12) F(3) 2.466 ? . .
H(12) C(1) 3.257 ? . .
H(12) C(2) 2.593 ? . .
H(12) C(8) 3.114 ? . 1_565
H(12) C(12) 2.980 ? . 1_565
H(12) C(13) 3.141 ? . 1_565
H(12) C(16) 3.224 ? . .
H(12) C(21) 2.024 ? . .
H(12) C(23) 1.997 ? . .
H(12) H(1) 3.475 ? . .
H(12) H(2) 2.942 ? . 1_565
H(12) H(5) 2.683 ? . 1_565
H(12) H(6) 2.552 ? . 1_565
H(12) H(13) 2.330 ? . .
H(13) P(1) 3.010 ? . .
H(13) O(1) 2.542 ? . .
H(13) C(1) 2.032 ? . .
H(13) C(3) 3.536 ? . .
H(13) C(4) 3.577 ? . .
H(13) C(9) 2.985 ? . .
H(13) C(10) 2.635 ? . .
H(13) C(13) 3.246 ? . .
H(13) C(20) 2.027 ? . .
H(13) C(23) 3.229 ? . .
H(13) C(35) 3.293 ? . 1_565
H(13) H(1) 3.268 ? . .
H(13) H(2) 2.909 ? . 1_565
H(13) H(12) 2.330 ? . .
H(13) H(20) 2.437 ? . 1_565
H(14) F(1) 2.757 ? . 1_655
H(14) F(2) 3.181 ? . 3_666
H(14) C(7) 3.255 ? . .
H(14) C(11) 2.015 ? . .
H(14) C(18) 3.222 ? . .
H(14) C(26) 2.003 ? . .
H(14) H(4) 2.316 ? . .
H(14) H(7) 3.495 ? . 3_656
H(14) H(16) 2.306 ? . .
H(15) Te(1) 3.054 ? . .
H(15) F(1) 3.146 ? . 2_545
H(15) C(27) 3.402 ? . 1_565
H(15) C(29) 1.996 ? . .
H(15) C(30) 3.233 ? . .
H(15) C(32) 2.041 ? . .
H(15) C(35) 3.179 ? . .
H(15) H(3) 3.341 ? . .
H(15) H(11) 3.142 ? . 2_655
H(15) H(17) 2.916 ? . 1_565
H(15) H(19) 2.336 ? . .
H(16) F(1) 2.937 ? . 1_645
H(16) F(3) 2.651 ? . 1_645
H(16) C(2) 3.372 ? . 1_645
H(16) C(11) 3.221 ? . .
H(16) C(15) 3.258 ? . .
H(16) C(18) 2.022 ? . .
H(16) C(24) 2.018 ? . .
H(16) H(7) 3.528 ? . 3_656
H(16) H(9) 3.559 ? . 1_655
H(16) H(11) 2.315 ? . .
H(16) H(14) 2.306 ? . .
H(17) C(9) 3.149 ? . 1_545
H(17) C(25) 3.428 ? . 1_545
H(17) C(29) 3.236 ? . .
H(17) C(30) 1.984 ? . .
H(17) C(30) 3.526 ? . 2_645
H(17) C(32) 3.166 ? . .
H(17) C(32) 3.381 ? . 2_645
H(17) C(35) 2.007 ? . .
H(17) H(3) 2.908 ? . 1_545
H(17) H(15) 2.916 ? . 1_545
H(17) H(18) 2.302 ? . .
H(17) H(18) 3.273 ? . 2_645
H(17) H(19) 2.983 ? . 2_645
H(17) H(20) 2.304 ? . .
H(18) C(7) 3.425 ? . 2_645
H(18) C(15) 3.165 ? . 2_645
H(18) C(18) 3.455 ? . 2_645
H(18) C(25) 3.235 ? . .
H(18) C(25) 3.564 ? . 2_645
H(18) C(27) 2.006 ? . .
H(18) C(32) 1.996 ? . .
H(18) C(32) 3.275 ? . 2_645
H(18) C(35) 3.215 ? . .
H(18) H(3) 3.048 ? . 2_645
H(18) H(8) 3.327 ? . 2_645
H(18) H(17) 2.302 ? . .
H(18) H(17) 3.273 ? . 2_655
H(18) H(19) 2.290 ? . .
H(18) H(19) 3.349 ? . 2_645
H(19) C(7) 3.379 ? . 2_645
H(19) C(11) 3.246 ? . 2_645
H(19) C(18) 3.458 ? . 2_655
H(19) C(25) 2.031 ? . .
H(19) C(27) 3.168 ? . .
H(19) C(27) 3.485 ? . 2_655
H(19) C(29) 3.239 ? . .
H(19) C(30) 1.997 ? . .
H(19) H(4) 3.349 ? . 2_645
H(19) H(11) 2.617 ? . 2_655
H(19) H(15) 2.336 ? . .
H(19) H(17) 2.983 ? . 2_655
H(19) H(18) 2.290 ? . .
H(19) H(18) 3.349 ? . 2_655
H(20) Te(1) 3.056 ? . .
H(20) C(1) 3.559 ? . 1_545
H(20) C(9) 3.522 ? . 1_545
H(20) C(10) 3.284 ? . 1_545
H(20) C(21) 3.131 ? . 1_545
H(20) C(25) 3.172 ? . .
H(20) C(27) 2.011 ? . .
H(20) C(29) 1.996 ? . .
H(20) C(30) 3.201 ? . .
H(20) H(3) 3.308 ? . .
H(20) H(13) 2.437 ? . 1_545
H(20) H(17) 2.304 ? . .

loop_
_geom_torsion_atom_site_label_1
_geom_torsion_atom_site_label_2
_geom_torsion_atom_site_label_3
_geom_torsion_atom_site_label_4
_geom_torsion
_geom_torsion_publ_flag
_geom_torsion_site_symmetry_1
_geom_torsion_site_symmetry_2
_geom_torsion_site_symmetry_3
_geom_torsion_site_symmetry_4
C(10) Te(1) C(29) C(25) -98.9(5) ? . . . .
C(10) Te(1) C(29) C(35) 81.6(6) ? . . . .
C(29) Te(1) C(10) C(1) -169.5(3) ? . . . .
C(29) Te(1) C(10) C(9) 11.0(4) ? . . . .
O(1) P(1) C(3) C(4) -2.8(4) ? . . . .
O(1) P(1) C(3) C(8) 177.7(3) ? . . . .
O(1) P(1) C(7) C(11) 25.0(4) ? . . . .
O(1) P(1) C(7) C(15) -159.0(4) ? . . . .
O(1) P(1) C(9) C(10) -74.7(5) ? . . . .
C(3) P(1) C(7) C(11) -97.5(4) ? . . . .
C(3) P(1) C(7) C(15) 78.5(4) ? . . . .
C(7) P(1) C(3) C(4) 119.1(3) ? . . . .
C(7) P(1) C(3) C(8) -60.4(4) ? . . . .
C(3) P(1) C(9) C(10) 50.3(5) ? . . . .
C(9) P(1) C(3) C(4) -129.1(3) ? . . . .
C(9) P(1) C(3) C(8) 51.4(4) ? . . . .
C(7) P(1) C(9) C(10) 163.2(4) ? . . . .
C(9) P(1) C(7) C(11) 149.2(3) ? . . . .
C(9) P(1) C(7) C(15) -34.9(4) ? . . . .
C(10) C(1) C(13) C(16) 176.1(5) ? . . . .
C(13) C(1) C(10) Te(1) 57.2(5) ? . . . .
C(13) C(1) C(10) C(9) -123.3(6) ? . . . .
C(10) C(1) C(21) C(20) -177.0(4) ? . . . .
C(21) C(1) C(10) Te(1) -123.1(4) ? . . . .
C(21) C(1) C(10) C(9) 56.3(7) ? . . . .
C(13) C(1) C(21) C(20) 2.7(7) ? . . . .
C(21) C(1) C(13) C(16) -3.6(7) ? . . . .
F(1) C(2) C(23) C(16) -31.9(13) ? . . . .
F(1) C(2) C(23) C(20) 148.7(8) ? . . . .
F(2) C(2) C(23) C(16) 91.9(13) ? . . . .
F(2) C(2) C(23) C(20) -87.4(13) ? . . . .
F(3) C(2) C(23) C(16) -151.6(10) ? . . . .
F(3) C(2) C(23) C(20) 29.1(14) ? . . . .
P(1) C(3) C(4) C(17) 179.1(4) ? . . . .
P(1) C(3) C(8) C(12) -179.1(3) ? . . . .
C(4) C(3) C(8) C(12) 1.4(6) ? . . . .
C(8) C(3) C(4) C(17) -1.3(7) ? . . . .
C(3) C(4) C(17) C(14) -0.6(8) ? . . . .
P(1) C(7) C(11) C(24) 177.9(4) ? . . . .
P(1) C(7) C(15) C(18) -177.8(4) ? . . . .
C(11) C(7) C(15) C(18) -1.9(8) ? . . . .
C(15) C(7) C(11) C(24) 1.8(8) ? . . . .
C(3) C(8) C(12) C(14) 0.5(7) ? . . . .
P(1) C(9) C(10) Te(1) 177.6(2) ? . . . .
P(1) C(9) C(10) C(1) -1.8(8) ? . . . .
C(7) C(11) C(24) C(26) -0.5(8) ? . . . .
C(8) C(12) C(14) C(17) -2.4(8) ? . . . .
C(1) C(13) C(16) C(23) 1.6(9) ? . . . .
C(12) C(14) C(17) C(4) 2.5(8) ? . . . .
C(7) C(15) C(18) C(26) 0.8(10) ? . . . .
C(13) C(16) C(23) C(2) -177.8(7) ? . . . .
C(13) C(16) C(23) C(20) 1.5(9) ? . . . .
C(15) C(18) C(26) C(24) 0.4(9) ? . . . .
C(21) C(20) C(23) C(2) 176.9(6) ? . . . .
C(21) C(20) C(23) C(16) -2.5(9) ? . . . .
C(23) C(20) C(21) C(1) 0.3(6) ? . . . .
C(11) C(24) C(26) C(18) -0.6(10) ? . . . .
C(29) C(25) C(32) C(30) 0.2(10) ? . . . .
C(32) C(25) C(29) Te(1) -179.2(6) ? . . . .
C(32) C(25) C(29) C(35) 0.4(11) ? . . . .
C(30) C(27) C(35) C(29) 1.9(18) ? . . . .
C(35) C(27) C(30) C(32) -1.2(18) ? . . . .
Te(1) C(29) C(35) C(27) 178.1(8) ? . . . .
C(25) C(29) C(35) C(27) -1.5(14) ? . . . .
C(27) C(30) C(32) C(25) 0.2(11) ? . . . .

loop_
_cod_related_entry_id
_cod_related_entry_database
_cod_related_entry_code
1 ChemSpider 30659632
